data_7201382
loop_
_publ_author_name
'Neumann, Marcus Aurelius'
'Perrin, Marc-Antoine'

_publ_section_title
;
 Can crystal structure prediction guide experimentalists to a new
 polymorph of paracetamol?
;
_journal_issue 11
_journal_name_full CrystEngComm
_journal_page_first 2475
_journal_paper_doi 10.1039/b909819d
_journal_volume 11
_journal_year 2009
_space_group_IT_number 15
_symmetry_cell_setting monoclinic
_symmetry_Int_Tables_number 15
_symmetry_space_group_name_Hall '-C 2yc'
_symmetry_space_group_name_H-M 'C 1 2/c 1'
_cell_angle_alpha 90.000000
_cell_angle_beta 96.299709
_cell_angle_gamma 90.000000
_cell_length_a 29.866398
_cell_length_b 8.678312
_cell_length_c 11.573416
_cell_volume 2981.599
_cod_data_source_file b909819d.txt
_cod_data_source_block 34
_cod_original_sg_symbol_H-M 'C 2/c'
_cod_struct_determination_method theoretical
_cod_database_code 7201382

loop_
_symmetry_equiv_pos_site_id
_symmetry_equiv_pos_as_xyz
1 x,y,z
2 -x,y,-z+1/2
3 -x,-y,-z
4 x,-y,z+1/2
5 x+1/2,y+1/2,z
6 -x+1/2,y+1/2,-z+1/2
7 -x+1/2,-y+1/2,-z
8 x+1/2,-y+1/2,z+1/2

loop_
_atom_site_label
_atom_site_type_symbol
_atom_site_fract_x
_atom_site_fract_y
_atom_site_fract_z
C0_0 C -0.313577 -0.175513 -0.226647
C1_0 C -0.333658 -0.043387 -0.279150
C2_0 C -0.294953 -0.167492 -0.110290
N3_0 N -0.312773 -0.308223 -0.297034
C4_0 C -0.333746 0.094551 -0.218644
H5_0 H -0.349954 -0.049769 -0.367893
C6_0 C -0.294310 -0.028032 -0.050133
H7_0 H -0.280245 -0.270049 -0.068163
C8_0 C -0.310381 -0.458194 -0.265348
H9_0 H -0.315710 -0.286547 -0.384899
C10_0 C -0.312925 0.104929 -0.104479
H11_0 H -0.350747 0.194498 -0.259191
H12_0 H -0.278022 -0.020567 0.038600
C13_0 C -0.316987 -0.570189 -0.365079
O14_0 O -0.304766 -0.501387 -0.161216
O15_0 O -0.311120 0.241417 -0.044802
H16_0 H -0.296165 -0.672300 -0.345190
H17_0 H -0.352550 -0.605834 -0.375850
H18_0 H -0.309100 -0.520730 -0.447307
H19_0 H -0.310943 0.332337 -0.099615
H12_1 H -0.399519 -0.304750 -0.175912
C6_1 C -0.415393 -0.405702 -0.218131
C2_1 C -0.414944 -0.544906 -0.158811
C10_1 C -0.435307 -0.395898 -0.333147
C0_1 C -0.434180 -0.677499 -0.212545
H7_1 H -0.399186 -0.551354 -0.069588
C4_1 C -0.451990 -0.530328 -0.389158
O15_1 O -0.438332 -0.259265 -0.392826
C1_1 C -0.451657 -0.669887 -0.329755
N3_1 N -0.436737 -0.809792 -0.142494
H11_1 H -0.466072 -0.524737 -0.479740
H19_1 H -0.438080 -0.167888 -0.338079
H5_1 H -0.465921 -0.772073 -0.373217
C8_1 C -0.441778 -0.959003 -0.175062
H9_1 H -0.434755 -0.788128 -0.054784
C13_1 C -0.443511 -1.071159 -0.076362
O14_1 O -0.444117 -1.001786 -0.279127
H16_1 H -0.409947 -1.121963 -0.054483
H17_1 H -0.453246 -1.016683 0.002324
H18_1 H -0.467159 -1.163945 -0.103565
